data_4110438
loop_
_publ_author_name
'Anatoliy N. Sokolov'
'Tomislav Fri\<s\<ci\'c'
'Leonard R. MacGillivray'

_publ_contact_author 'MacGillivray, Leonard R.'
_publ_contact_author_email len-macgillivray@uiowa.edu
_publ_section_title
;
 Enforced Face-to-Face Stacking of Organic Semiconductor Building Blocks
 within Hydrogen-Bonded Molecular Cocrystals
;
_journal_name_full 'Journal of the American Chemical Society'
_journal_page_first 2806
_journal_page_last 2807
_journal_paper_doi 10.1021/ja057939a
_journal_volume 128
_journal_year 2006
_chemical_formula_moiety 'C18 H10 N2 S'
_chemical_formula_sum 'C18 H10 N2 S'
_chemical_formula_weight 286.34
_chemical_name_systematic
;
        2,5-bis(4-pyridylethynyl)thiophene
;
_space_group_IT_number 14
_symmetry_cell_setting monoclinic
_symmetry_space_group_name_Hall '-P 2ybc'
_symmetry_space_group_name_H-M 'P 1 21/c 1'
_atom_sites_solution_hydrogens geom
_atom_sites_solution_primary direct
_atom_sites_solution_secondary difmap
_audit_creation_date 2005-10-26T00:02:41-00:00
_audit_creation_method 'WinGX routine CIF_UPDATE'
_cell_angle_alpha 90
_cell_angle_beta 98.135(5)
_cell_angle_gamma 90
_cell_formula_units_Z 4
_cell_length_a 10.1694(10)
_cell_length_b 13.4373(13)
_cell_length_c 10.6937(11)
_cell_measurement_reflns_used 2580
_cell_measurement_temperature 190(2)
_cell_measurement_theta_max 27.6
_cell_measurement_theta_min 2
_cell_volume 1446.6(2)
_computing_cell_refinement 'HKL Scalepack (otwinowski & Minor, 1997)'
_computing_data_collection 'Collect (Nonius BV, 1997-2000)'
_computing_data_reduction 'HKL Denzo, Scalepack (otwinowski & Minor, 1997)'
_computing_molecular_graphics 'SHELXTL v6.1 (Sheldrick, 1997)'
_computing_publication_material 'SHELXTL v6.1 (Sheldrick, 1997)'
_computing_structure_refinement 'SHELXTL v6.1 (Sheldrick, 1997)'
_computing_structure_solution 'SHELXTL v6.1 (Sheldrick, 1997)'
_diffrn_ambient_temperature 190(2)
_diffrn_detector_area_resol_mean 9
_diffrn_measured_fraction_theta_full 0.991
_diffrn_measured_fraction_theta_max 0.991
_diffrn_measurement_device_type KappaCCD
_diffrn_measurement_method ' CCD phi and omega scans'
_diffrn_radiation_monochromator graphite
_diffrn_radiation_type MoK\a
_diffrn_radiation_wavelength 0.71073
_diffrn_reflns_av_R_equivalents 0.0325
_diffrn_reflns_av_unetI/netI 0.0297
_diffrn_reflns_limit_h_max 13
_diffrn_reflns_limit_h_min -13
_diffrn_reflns_limit_k_max 17
_diffrn_reflns_limit_k_min -16
_diffrn_reflns_limit_l_max 13
_diffrn_reflns_limit_l_min -13
_diffrn_reflns_number 12199
_diffrn_reflns_theta_full 27.6
_diffrn_reflns_theta_max 27.6
_diffrn_reflns_theta_min 2.02
_exptl_absorpt_coefficient_mu 0.217
_exptl_absorpt_correction_type none
_exptl_crystal_colour pale-yellow
_exptl_crystal_density_diffrn 1.315
_exptl_crystal_description prism
_exptl_crystal_F_000 592
_exptl_crystal_size_max 0.42
_exptl_crystal_size_mid 0.4
_exptl_crystal_size_min 0.17
_refine_diff_density_max 0.21
_refine_diff_density_min -0.286
_refine_diff_density_rms 0.067
_refine_ls_extinction_method none
_refine_ls_goodness_of_fit_ref 1.181
_refine_ls_hydrogen_treatment constr
_refine_ls_matrix_type full
_refine_ls_number_parameters 190
_refine_ls_number_reflns 3320
_refine_ls_number_restraints 0
_refine_ls_restrained_S_all 1.181
_refine_ls_R_factor_all 0.0577
_refine_ls_R_factor_gt 0.0374
_refine_ls_shift/su_max 0
_refine_ls_shift/su_mean 0
_refine_ls_structure_factor_coef Fsqd
_refine_ls_weighting_details 'calc w=1/[\s^2^(Fo^2^)+(0.0517P)^2^+0.3292P] where P=(Fo^2^+2Fc^2^)/3'
_refine_ls_weighting_scheme calc
_refine_ls_wR_factor_gt 0.0922
_refine_ls_wR_factor_ref 0.1179
_reflns_number_gt 2580
_reflns_number_total 3320
_reflns_threshold_expression >2sigma(I)
_cod_data_source_file ja057939a_si_2.cif
_cod_data_source_block 1
_cod_database_code 4110438

loop_
_symmetry_equiv_pos_as_xyz
'x, y, z'
'-x, y+1/2, -z+1/2'
'-x, -y, -z'
'x, -y-1/2, z-1/2'

loop_
_atom_site_label
_atom_site_type_symbol
_atom_site_fract_x
_atom_site_fract_y
_atom_site_fract_z
_atom_site_U_iso_or_equiv
_atom_site_adp_type
_atom_site_occupancy
_atom_site_symmetry_multiplicity
_atom_site_calc_flag
_atom_site_refinement_flags
S1 S 0.37110(4) 0.14115(3) 0.45132(4) 0.03740(15) Uani 1 1 d .
N2 N 0.02231(16) 0.16217(12) -0.25861(14) 0.0434(4) Uani 1 1 d .
C3 C 0.56943(16) 0.14224(11) 0.92382(14) 0.0293(3) Uani 1 1 d .
N1 N 0.70211(15) 0.18917(11) 1.16485(13) 0.0387(3) Uani 1 1 d .
C7 C 0.44084(17) 0.09408(13) 0.70107(15) 0.0346(4) Uani 1 1 d .
C14 C 0.13032(16) 0.12381(13) -0.00765(15) 0.0334(4) Uani 1 1 d .
C12 C 0.22479(17) 0.08229(13) 0.22869(16) 0.0367(4) Uani 1 1 d .
C11 C 0.26892(16) 0.05987(12) 0.35778(15) 0.0337(4) Uani 1 1 d .
C4 C 0.51224(17) 0.12269(12) 1.03243(15) 0.0337(4) Uani 1 1 d .
H4 H 0.4288 0.0933 1.0266 0.04 Uiso 1 1 calc R
C6 C 0.50049(17) 0.11733(12) 0.80138(15) 0.0344(4) Uani 1 1 d .
C17 C 0.02547(18) 0.23127(14) -0.16880(17) 0.0418(4) Uani 1 1 d .
H17 H -0.0102 0.2935 -0.1917 0.05 Uiso 1 1 calc R
C2 C 0.69402(17) 0.18722(12) 0.93918(15) 0.0337(4) Uani 1 1 d .
H2 H 0.7356 0.2025 0.8695 0.04 Uiso 1 1 calc R
C5 C 0.58128(18) 0.14758(13) 1.14833(16) 0.0376(4) Uani 1 1 d .
H5 H 0.5414 0.1347 1.2197 0.045 Uiso 1 1 calc R
C8 C 0.36976(16) 0.06637(12) 0.58215(15) 0.0337(4) Uani 1 1 d .
C1 C 0.75454(17) 0.20867(12) 1.06021(15) 0.0365(4) Uani 1 1 d .
H1 H 0.8377 0.2388 1.0692 0.044 Uiso 1 1 calc R
C18 C 0.07829(17) 0.21653(13) -0.04374(16) 0.0369(4) Uani 1 1 d .
H18 H 0.0789 0.2677 0.0149 0.044 Uiso 1 1 calc R
C13 C 0.18317(17) 0.10215(14) 0.12142(16) 0.0379(4) Uani 1 1 d .
C15 C 0.12869(19) 0.05124(14) -0.10025(17) 0.0450(5) Uani 1 1 d .
H15 H 0.1636 -0.0117 -0.0802 0.054 Uiso 1 1 calc R
C10 C 0.23744(19) -0.02065(13) 0.42537(16) 0.0428(4) Uani 1 1 d .
H10 H 0.1839 -0.0726 0.3906 0.051 Uiso 1 1 calc R
C16 C 0.0745(2) 0.07404(15) -0.22252(17) 0.0479(5) Uani 1 1 d .
H16 H 0.0743 0.0248 -0.2836 0.057 Uiso 1 1 calc R
C9 C 0.29412(19) -0.01699(13) 0.55255(16) 0.0426(4) Uani 1 1 d .
H9 H 0.2817 -0.0661 0.611 0.051 Uiso 1 1 calc R

loop_
_atom_site_aniso_label
_atom_site_aniso_U_11
_atom_site_aniso_U_22
_atom_site_aniso_U_33
_atom_site_aniso_U_23
_atom_site_aniso_U_13
_atom_site_aniso_U_12
S1 0.0408(3) 0.0435(3) 0.0254(2) 0.00264(17) -0.00363(17) -0.00665(18)
N2 0.0445(9) 0.0562(10) 0.0267(7) 0.0047(7) -0.0051(6) -0.0037(7)
C3 0.0370(9) 0.0281(7) 0.0209(7) 0.0007(6) -0.0021(6) 0.0016(6)
N1 0.0452(9) 0.0448(8) 0.0243(7) -0.0064(6) -0.0010(6) 0.0010(7)
C7 0.0368(9) 0.0408(9) 0.0249(8) 0.0002(7) 0.0000(7) -0.0006(7)
C14 0.0265(8) 0.0501(10) 0.0225(8) 0.0025(7) -0.0010(6) -0.0022(7)
C12 0.0362(9) 0.0454(9) 0.0271(9) -0.0001(7) -0.0009(7) 0.0021(7)
C11 0.0343(9) 0.0420(9) 0.0225(8) -0.0017(7) -0.0037(6) 0.0025(7)
C4 0.0351(9) 0.0363(9) 0.0290(8) 0.0004(7) 0.0027(7) -0.0020(7)
C6 0.0403(9) 0.0366(8) 0.0250(8) 0.0018(7) -0.0002(7) -0.0023(7)
C17 0.0421(10) 0.0448(10) 0.0361(10) 0.0087(8) -0.0031(8) -0.0011(8)
C2 0.0394(9) 0.0379(9) 0.0236(8) 0.0024(6) 0.0034(7) -0.0032(7)
C5 0.0454(10) 0.0447(9) 0.0229(8) 0.0008(7) 0.0056(7) 0.0022(8)
C8 0.0357(9) 0.0416(9) 0.0220(8) 0.0006(7) -0.0029(7) 0.0014(7)
C1 0.0375(9) 0.0387(9) 0.0312(9) -0.0028(7) -0.0022(7) -0.0062(7)
C18 0.0372(9) 0.0426(9) 0.0297(9) -0.0010(7) 0.0007(7) -0.0021(7)
C13 0.0352(9) 0.0495(10) 0.0276(9) 0.0015(7) -0.0007(7) -0.0008(7)
C15 0.0528(11) 0.0459(10) 0.0328(10) -0.0009(8) -0.0059(8) 0.0078(8)
C10 0.0507(11) 0.0404(9) 0.0322(9) 0.0010(7) -0.0119(8) -0.0070(8)
C16 0.0556(12) 0.0574(12) 0.0278(9) -0.0073(8) -0.0038(8) 0.0042(9)
C9 0.0513(11) 0.0435(10) 0.0288(9) 0.0078(7) -0.0083(8) -0.0069(8)

loop_
_atom_type_symbol
_atom_type_description
_atom_type_scat_dispersion_real
_atom_type_scat_dispersion_imag
_atom_type_scat_source
C C 0.0033 0.0016 'International Tables Vol C Tables 4.2.6.8 and 6.1.1.4'
H H 0 0 'International Tables Vol C Tables 4.2.6.8 and 6.1.1.4'
N N 0.0061 0.0033 'International Tables Vol C Tables 4.2.6.8 and 6.1.1.4'
S S 0.1246 0.1234 'International Tables Vol C Tables 4.2.6.8 and 6.1.1.4'

loop_
_geom_angle_atom_site_label_1
_geom_angle_atom_site_label_2
_geom_angle_atom_site_label_3
_geom_angle
C8 S1 C11 91.62(8)
C16 N2 C17 116.26(15)
C2 C3 C4 117.58(14)
C2 C3 C6 121.87(15)
C4 C3 C6 120.55(15)
C1 N1 C5 116.13(14)
C6 C7 C8 179.8(2)
C18 C14 C15 117.84(15)
C18 C14 C13 121.66(16)
C15 C14 C13 120.50(16)
C13 C12 C11 177.53(19)
C10 C11 C12 128.08(16)
C10 C11 S1 111.22(12)
C12 C11 S1 120.66(13)
C5 C4 C3 118.96(16)
C5 C4 H4 120.5
C3 C4 H4 120.5
C7 C6 C3 177.82(19)
N2 C17 C18 124.29(17)
N2 C17 H17 117.9
C18 C17 H17 117.9
C1 C2 C3 118.56(15)
C1 C2 H2 120.7
C3 C2 H2 120.7
N1 C5 C4 124.20(16)
N1 C5 H5 117.9
C4 C5 H5 117.9
C9 C8 C7 128.24(16)
C9 C8 S1 110.96(12)
C7 C8 S1 120.81(13)
N1 C1 C2 124.57(16)
N1 C1 H1 117.7
C2 C1 H1 117.7
C17 C18 C14 118.58(16)
C17 C18 H18 120.7
C14 C18 H18 120.7
C12 C13 C14 178.4(2)
C16 C15 C14 118.87(17)
C16 C15 H15 120.6
C14 C15 H15 120.6
C11 C10 C9 113.04(16)
C11 C10 H10 123.5
C9 C10 H10 123.5
N2 C16 C15 124.15(18)
N2 C16 H16 117.9
C15 C16 H16 117.9
C8 C9 C10 113.16(16)
C8 C9 H9 123.4
C10 C9 H9 123.4

loop_
_geom_bond_atom_site_label_1
_geom_bond_atom_site_label_2
_geom_bond_distance
S1 C8 1.7241(17)
S1 C11 1.7260(17)
N2 C16 1.332(3)
N2 C17 1.333(2)
C3 C2 1.392(2)
C3 C4 1.395(2)
C3 C6 1.435(2)
N1 C1 1.332(2)
N1 C5 1.339(2)
C7 C6 1.197(2)
C7 C8 1.421(2)
C14 C18 1.387(2)
C14 C15 1.388(2)
C14 C13 1.438(2)
C12 C13 1.195(2)
C12 C11 1.422(2)
C11 C10 1.364(2)
C4 C5 1.376(2)
C4 H4 0.93
C17 C18 1.383(2)
C17 H17 0.93
C2 C1 1.383(2)
C2 H2 0.93
C5 H5 0.93
C8 C9 1.370(2)
C1 H1 0.93
C18 H18 0.93
C15 C16 1.380(2)
C15 H15 0.93
C10 C9 1.401(2)
C10 H10 0.93
C16 H16 0.93
C9 H9 0.93

loop_
_cod_related_entry_id
_cod_related_entry_database
_cod_related_entry_code
1 ChemSpider 29321183
